data_4065736
loop_
_publ_author_name
'Wooles, Ashley J.'
'Cooper, Oliver J.'
'McMaster, Jonathan'
'Lewis, William'
'Blake, Alexander J.'
'Liddle, Stephen T.'

_publ_section_title
;
 Synthesis and Characterization of Dysprosium and Lanthanum
 Bis(iminophosphorano)methanide and -methanediide Complexes
;
_journal_issue 10
_journal_name_full Organometallics
_journal_page_first 2315
_journal_paper_doi 10.1021/om100104s
_journal_volume 29
_journal_year 2010
_chemical_formula_moiety 'C51 H59 I2 La N2 O2 P2, 2.5(C7 H8)'
_chemical_formula_sum 'C68.5 H79 I2 La N2 O2 P2'
_chemical_formula_weight 1416.99
_chemical_name_systematic
; 
 ?
;
_space_group_IT_number 2
_symmetry_cell_setting triclinic
_symmetry_space_group_name_Hall '-P 1'
_symmetry_space_group_name_H-M 'P -1'
_atom_sites_solution_hydrogens 'geom, Me from difmap'
_atom_sites_solution_primary direct
_atom_sites_solution_secondary difmap
_audit_creation_method 'enCIFer editing of SHELXL97 CIF output'
_cell_angle_alpha 84.621(2)
_cell_angle_beta 77.039(2)
_cell_angle_gamma 87.585(2)
_cell_formula_units_Z 2
_cell_length_a 12.7996(7)
_cell_length_b 15.2231(9)
_cell_length_c 17.2763(10)
_cell_measurement_reflns_used 11637
_cell_measurement_temperature 90(2)
_cell_measurement_theta_max 27.52
_cell_measurement_theta_min 2.24
_cell_volume 3265.3(3)
_computing_cell_refinement 'Bruker SAINT version 6.36a (Bruker, 2000)'
_computing_data_collection 'Bruker SMART version 5.625 (Bruker, 2001)'
_computing_data_reduction 'Bruker SAINT; Bruker SHELXTL (Bruker, 2001)'
_computing_molecular_graphics 'Bruker SHELXTL'
_computing_publication_material 'enCIFer(Allen et al.,2004);PLATON(Spek,2003)'
_computing_structure_refinement 'SHELXL-97 (Sheldrick, 1997)'
_computing_structure_solution 'Bruker SHELXTL'
_diffrn_ambient_temperature 90(2)
_diffrn_measured_fraction_theta_full 0.994
_diffrn_measured_fraction_theta_max 0.994
_diffrn_measurement_device_type 'Bruker SMART APEX CCD diffractometer'
_diffrn_measurement_method '\w rotation with narrow frames'
_diffrn_radiation_monochromator graphite
_diffrn_radiation_source 'normal-focus sealed tube'
_diffrn_radiation_type MoK\a
_diffrn_radiation_wavelength 0.71073
_diffrn_reflns_av_R_equivalents 0.0264
_diffrn_reflns_av_sigmaI/netI 0.0382
_diffrn_reflns_limit_h_max 15
_diffrn_reflns_limit_h_min -15
_diffrn_reflns_limit_k_max 18
_diffrn_reflns_limit_k_min -18
_diffrn_reflns_limit_l_max 20
_diffrn_reflns_limit_l_min -20
_diffrn_reflns_number 24291
_diffrn_reflns_theta_full 25.00
_diffrn_reflns_theta_max 25.00
_diffrn_reflns_theta_min 1.89
_diffrn_standards_decay_% 0
_diffrn_standards_number 0
_exptl_absorpt_coefficient_mu 1.692
_exptl_absorpt_correction_T_max 0.74
_exptl_absorpt_correction_T_min 0.57
_exptl_absorpt_correction_type multi-scan
_exptl_absorpt_process_details '(SADABS; Bruker, 2001)'
_exptl_crystal_colour COLOURLESS
_exptl_crystal_density_diffrn 1.441
_exptl_crystal_density_method 'not measured'
_exptl_crystal_description column
_exptl_crystal_F_000 1426
_exptl_crystal_size_max 0.14
_exptl_crystal_size_mid 0.08
_exptl_crystal_size_min 0.04
_refine_diff_density_max 2.754
_refine_diff_density_min -0.660
_refine_diff_density_rms 0.118
_refine_ls_extinction_method none
_refine_ls_goodness_of_fit_ref 1.028
_refine_ls_hydrogen_treatment constr
_refine_ls_matrix_type full
_refine_ls_number_parameters 605
_refine_ls_number_reflns 11418
_refine_ls_number_restraints 578
_refine_ls_restrained_S_all 1.014
_refine_ls_R_factor_all 0.0448
_refine_ls_R_factor_gt 0.0389
_refine_ls_shift/su_max 0.001
_refine_ls_shift/su_mean 0.000
_refine_ls_structure_factor_coef Fsqd
_refine_ls_weighting_details 'calc w=1/[\s^2^(Fo^2^)+(0.0594P)^2^+6.1179P] where P=(Fo^2^+2Fc^2^)/3'
_refine_ls_weighting_scheme calc
_refine_ls_wR_factor_gt 0.1008
_refine_ls_wR_factor_ref 0.1035
_reflns_number_gt 9911
_reflns_number_total 11418
_reflns_threshold_expression I>2\s(I)
_cod_data_source_file om100104s_si_001.cif
_cod_data_source_block 6
_cod_depositor_comments
;
The following automatic conversions were performed:

'_symmetry_cell_setting' value 'TRICLINIC' changed to 'triclinic'
according to /home/saulius/struct/CIF-dictionaries/cif_core.dic
dictionary named 'cif_core.dic' version 2.4.1 from 2010-06-29.

Automatic conversion script
Id: cif_fix_values 1715 2011-07-08 13:25:40Z adriana 
;
_cod_original_formula_sum 'C68.50 H79 I2 La N2 O2 P2'
_cod_database_code 4065736

loop_
_symmetry_equiv_pos_as_xyz
'x, y, z'
'-x, -y, -z'

loop_
_atom_site_label
_atom_site_type_symbol
_atom_site_fract_x
_atom_site_fract_y
_atom_site_fract_z
_atom_site_U_iso_or_equiv
_atom_site_adp_type
_atom_site_occupancy
_atom_site_symmetry_multiplicity
_atom_site_calc_flag
_atom_site_refinement_flags
La1 La 0.666417(17) 0.241195(15) 0.283313(13) 0.01551(7) Uani 1 1 d U
I1 I 0.76113(2) 0.061593(19) 0.356453(19) 0.02951(9) Uani 1 1 d U
I2 I 0.47928(2) 0.378617(17) 0.256134(16) 0.02087(8) Uani 1 1 d U
C1 C 0.7970(3) 0.3763(3) 0.1917(2) 0.0163(8) Uani 1 1 d U
H1A H 0.7550 0.4325 0.1858 0.020 Uiso 1 1 calc R
P1 P 0.86362(8) 0.37640(6) 0.26830(6) 0.0147(2) Uani 1 1 d U
C2 C 0.9075(3) 0.4851(3) 0.2795(2) 0.0183(8) Uani 1 1 d U
C3 C 0.9534(4) 0.4971(3) 0.3442(3) 0.0280(10) Uani 1 1 d U
H3A H 0.9532 0.4505 0.3848 0.034 Uiso 1 1 calc R
C4 C 0.9987(4) 0.5764(3) 0.3491(3) 0.0340(11) Uani 1 1 d U
H4A H 1.0296 0.5843 0.3930 0.041 Uiso 1 1 calc R
C5 C 0.9993(4) 0.6447(3) 0.2899(3) 0.0321(10) Uani 1 1 d U
H5A H 1.0312 0.6991 0.2932 0.039 Uiso 1 1 calc R
C6 C 0.9537(4) 0.6338(3) 0.2262(3) 0.0252(9) Uani 1 1 d U
H6A H 0.9542 0.6808 0.1858 0.030 Uiso 1 1 calc R
C7 C 0.9072(3) 0.5545(3) 0.2211(2) 0.0208(8) Uani 1 1 d U
H7A H 0.8750 0.5475 0.1776 0.025 Uiso 1 1 calc R
C8 C 0.9909(3) 0.3159(3) 0.2422(2) 0.0167(8) Uani 1 1 d U
C9 C 0.9912(3) 0.2246(3) 0.2451(2) 0.0209(8) Uani 1 1 d U
H9A H 0.9260 0.1943 0.2652 0.025 Uiso 1 1 calc R
C10 C 1.0843(4) 0.1773(3) 0.2193(3) 0.0259(9) Uani 1 1 d U
H10A H 1.0834 0.1147 0.2217 0.031 Uiso 1 1 calc R
C11 C 1.1804(3) 0.2218(3) 0.1896(3) 0.0261(9) Uani 1 1 d U
H11A H 1.2448 0.1895 0.1706 0.031 Uiso 1 1 calc R
C12 C 1.1817(4) 0.3114(3) 0.1881(3) 0.0281(10) Uani 1 1 d U
H12A H 1.2475 0.3413 0.1693 0.034 Uiso 1 1 calc R
C13 C 1.0880(3) 0.3591(3) 0.2137(3) 0.0233(9) Uani 1 1 d U
H13A H 1.0896 0.4216 0.2120 0.028 Uiso 1 1 calc R
N1 N 0.7796(3) 0.3348(2) 0.34563(19) 0.0177(7) Uani 1 1 d U
C14 C 0.7704(3) 0.3559(3) 0.4261(2) 0.0206(8) Uani 1 1 d U
C15 C 0.6999(4) 0.4255(3) 0.4551(3) 0.0277(9) Uani 1 1 d U
C16 C 0.6826(4) 0.4403(4) 0.5352(3) 0.0448(13) Uani 1 1 d U
H16A H 0.6336 0.4860 0.5548 0.054 Uiso 1 1 calc R
C17 C 0.7343(5) 0.3909(5) 0.5873(3) 0.0503(14) Uani 1 1 d U
C18 C 0.8057(4) 0.3262(4) 0.5571(3) 0.0354(11) Uani 1 1 d U
H18A H 0.8434 0.2929 0.5918 0.043 Uiso 1 1 calc R
C19 C 0.8252(3) 0.3072(3) 0.4779(3) 0.0235(9) Uani 1 1 d U
C20 C 0.9063(3) 0.2367(3) 0.4486(3) 0.0249(9) Uani 1 1 d U
H20A H 0.9367 0.2102 0.4928 0.037 Uiso 1 1 calc R
H20B H 0.9637 0.2628 0.4064 0.037 Uiso 1 1 calc R
H20C H 0.8714 0.1912 0.4275 0.037 Uiso 1 1 calc R
C21 C 0.6452(4) 0.4847(3) 0.4008(3) 0.0289(10) Uani 1 1 d U
H21A H 0.5998 0.5285 0.4317 0.043 Uiso 1 1 calc R
H21B H 0.6008 0.4493 0.3768 0.043 Uiso 1 1 calc R
H21C H 0.6994 0.5150 0.3587 0.043 Uiso 1 1 calc R
C22 C 0.7129(6) 0.4075(6) 0.6752(3) 0.074(2) Uani 1 1 d U
H22A H 0.7569 0.3665 0.7024 0.111 Uiso 1 1 calc R
H22B H 0.6369 0.3985 0.6997 0.111 Uiso 1 1 calc R
H22C H 0.7312 0.4684 0.6800 0.111 Uiso 1 1 calc R
P2 P 0.81527(8) 0.31912(6) 0.10805(6) 0.0141(2) Uani 1 1 d U
C23 C 0.9537(3) 0.3146(3) 0.0535(2) 0.0173(8) Uani 1 1 d U
C24 C 1.0140(3) 0.3894(3) 0.0494(2) 0.0185(8) Uani 1 1 d U
H24A H 0.9836 0.4377 0.0784 0.022 Uiso 1 1 calc R
C25 C 1.1182(3) 0.3946(3) 0.0035(3) 0.0223(9) Uani 1 1 d U
H25A H 1.1584 0.4462 0.0014 0.027 Uiso 1 1 calc R
C26 C 1.1632(3) 0.3246(3) -0.0392(2) 0.0224(9) Uani 1 1 d U
H26A H 1.2348 0.3274 -0.0698 0.027 Uiso 1 1 calc R
C27 C 1.1034(4) 0.2506(3) -0.0370(3) 0.0246(9) Uani 1 1 d U
H27A H 1.1339 0.2030 -0.0670 0.030 Uiso 1 1 calc R
C28 C 0.9989(3) 0.2450(3) 0.0087(2) 0.0208(8) Uani 1 1 d U
H28A H 0.9584 0.1939 0.0094 0.025 Uiso 1 1 calc R
C29 C 0.7559(3) 0.3852(3) 0.0341(2) 0.0177(8) Uani 1 1 d U
C30 C 0.7927(3) 0.3717(3) -0.0466(2) 0.0226(9) Uani 1 1 d U
H30A H 0.8488 0.3297 -0.0620 0.027 Uiso 1 1 calc R
C31 C 0.7481(4) 0.4188(3) -0.1042(3) 0.0283(10) Uani 1 1 d U
H31A H 0.7722 0.4077 -0.1586 0.034 Uiso 1 1 calc R
C32 C 0.6684(4) 0.4822(3) -0.0826(3) 0.0274(9) Uani 1 1 d U
H32A H 0.6383 0.5152 -0.1221 0.033 Uiso 1 1 calc R
C33 C 0.6331(3) 0.4970(3) -0.0033(3) 0.0231(9) Uani 1 1 d U
H33A H 0.5795 0.5411 0.0116 0.028 Uiso 1 1 calc R
C34 C 0.6751(3) 0.4481(3) 0.0552(2) 0.0194(8) Uani 1 1 d U
H34A H 0.6485 0.4576 0.1097 0.023 Uiso 1 1 calc R
N2 N 0.7585(3) 0.2252(2) 0.13912(19) 0.0165(7) Uani 1 1 d U
C35 C 0.7457(3) 0.1575(3) 0.0897(2) 0.0183(8) Uani 1 1 d U
C36 C 0.8160(3) 0.0831(3) 0.0839(2) 0.0207(8) Uani 1 1 d U
C37 C 0.8014(4) 0.0166(3) 0.0377(2) 0.0247(9) Uani 1 1 d U
H37A H 0.8509 -0.0319 0.0325 0.030 Uiso 1 1 calc R
C38 C 0.7175(4) 0.0183(3) -0.0013(3) 0.0264(9) Uani 1 1 d U
C39 C 0.6464(4) 0.0899(3) 0.0079(3) 0.0254(9) Uani 1 1 d U
H39A H 0.5871 0.0918 -0.0170 0.031 Uiso 1 1 calc R
C40 C 0.6585(3) 0.1592(3) 0.0522(2) 0.0213(8) Uani 1 1 d U
C41 C 0.5752(3) 0.2330(3) 0.0594(3) 0.0237(9) Uani 1 1 d U
H41A H 0.5224 0.2221 0.0283 0.036 Uiso 1 1 calc R
H41B H 0.6100 0.2892 0.0391 0.036 Uiso 1 1 calc R
H41C H 0.5389 0.2355 0.1155 0.036 Uiso 1 1 calc R
C42 C 0.9040(4) 0.0721(3) 0.1290(3) 0.0264(9) Uani 1 1 d U
H42A H 0.9436 0.0167 0.1174 0.040 Uiso 1 1 calc R
H42B H 0.8729 0.0710 0.1863 0.040 Uiso 1 1 calc R
H42C H 0.9530 0.1216 0.1127 0.040 Uiso 1 1 calc R
C43 C 0.7072(4) -0.0527(3) -0.0536(3) 0.0368(11) Uani 1 1 d U
H43A H 0.7643 -0.0974 -0.0520 0.055 Uiso 1 1 calc R
H43B H 0.7133 -0.0269 -0.1085 0.055 Uiso 1 1 calc R
H43C H 0.6373 -0.0804 -0.0344 0.055 Uiso 1 1 calc R
O1 O 0.5277(2) 0.2115(2) 0.41545(18) 0.0290(7) Uani 1 1 d U
C44 C 0.4887(4) 0.2761(4) 0.4712(3) 0.0400(12) Uani 1 1 d U
H44A H 0.4177 0.2999 0.4649 0.048 Uiso 1 1 calc R
H44B H 0.5390 0.3256 0.4626 0.048 Uiso 1 1 calc R
C45 C 0.4808(6) 0.2306(4) 0.5506(3) 0.0593(16) Uani 1 1 d U
H45A H 0.4116 0.2456 0.5863 0.071 Uiso 1 1 calc R
H45B H 0.5398 0.2479 0.5742 0.071 Uiso 1 1 calc R
C46 C 0.4884(6) 0.1320(4) 0.5399(3) 0.0535(14) Uani 1 1 d U
H46A H 0.5576 0.1060 0.5483 0.064 Uiso 1 1 calc R
H46B H 0.4290 0.1000 0.5771 0.064 Uiso 1 1 calc R
C47 C 0.4797(4) 0.1293(4) 0.4547(3) 0.0409(12) Uani 1 1 d U
H47A H 0.5195 0.0777 0.4309 0.049 Uiso 1 1 calc R
H47B H 0.4038 0.1269 0.4509 0.049 Uiso 1 1 calc R
O2 O 0.5380(2) 0.12583(18) 0.25437(18) 0.0219(6) Uani 1 1 d U
C48 C 0.4225(3) 0.1411(3) 0.2629(3) 0.0273(9) Uani 1 1 d U
H48A H 0.4076 0.1793 0.2169 0.033 Uiso 1 1 calc R
H48B H 0.3916 0.1697 0.3123 0.033 Uiso 1 1 calc R
C49 C 0.3761(4) 0.0517(3) 0.2663(4) 0.0391(12) Uani 1 1 d U
H49A H 0.3091 0.0551 0.2465 0.047 Uiso 1 1 calc R
H49B H 0.3620 0.0222 0.3210 0.047 Uiso 1 1 calc R
C50 C 0.4664(4) 0.0048(4) 0.2104(4) 0.0455(13) Uani 1 1 d U
H50A H 0.4601 -0.0602 0.2195 0.055 Uiso 1 1 calc R
H50B H 0.4674 0.0234 0.1538 0.055 Uiso 1 1 calc R
C51 C 0.5636(3) 0.0350(3) 0.2340(3) 0.0264(9) Uani 1 1 d U
H51A H 0.5782 -0.0027 0.2804 0.032 Uiso 1 1 calc R
H51B H 0.6272 0.0331 0.1893 0.032 Uiso 1 1 calc R
C52 C 0.7499(4) 0.8369(3) 0.2386(3) 0.0335(11) Uani 1 1 d U
H52A H 0.7791 0.8046 0.2811 0.050 Uiso 1 1 calc R
H52B H 0.7101 0.8895 0.2588 0.050 Uiso 1 1 calc R
H52C H 0.8088 0.8547 0.1936 0.050 Uiso 1 1 calc R
C53 C 0.6757(3) 0.7783(3) 0.2113(3) 0.0242(9) Uani 1 1 d U
C54 C 0.6586(4) 0.6922(3) 0.2455(3) 0.0287(10) Uani 1 1 d U
H54A H 0.6940 0.6706 0.2865 0.034 Uiso 1 1 calc R
C55 C 0.5914(4) 0.6378(3) 0.2210(3) 0.0336(10) Uani 1 1 d U
H55A H 0.5807 0.5793 0.2453 0.040 Uiso 1 1 calc R
C56 C 0.5399(4) 0.6676(4) 0.1619(3) 0.0357(11) Uani 1 1 d U
H56A H 0.4939 0.6298 0.1448 0.043 Uiso 1 1 calc R
C57 C 0.5553(4) 0.7536(4) 0.1268(3) 0.0356(11) Uani 1 1 d U
H57A H 0.5188 0.7750 0.0864 0.043 Uiso 1 1 calc R
C58 C 0.6241(4) 0.8078(3) 0.1512(3) 0.0283(9) Uani 1 1 d U
H58A H 0.6358 0.8660 0.1263 0.034 Uiso 1 1 calc R

loop_
_atom_site_aniso_label
_atom_site_aniso_U_11
_atom_site_aniso_U_22
_atom_site_aniso_U_33
_atom_site_aniso_U_23
_atom_site_aniso_U_13
_atom_site_aniso_U_12
La1 0.01435(12) 0.01671(13) 0.01406(12) 0.00163(9) -0.00109(9) -0.00195(9)
I1 0.02885(17) 0.02078(16) 0.03988(19) 0.00990(12) -0.01414(13) -0.00420(11)
I2 0.01740(14) 0.02130(15) 0.02216(15) 0.00271(11) -0.00278(11) 0.00074(10)
C1 0.0164(19) 0.0169(19) 0.0153(18) -0.0019(15) -0.0029(15) 0.0017(15)
P1 0.0151(5) 0.0147(5) 0.0138(5) -0.0008(4) -0.0027(4) 0.0001(4)
C2 0.020(2) 0.0181(19) 0.0169(19) -0.0034(15) -0.0025(16) 0.0000(15)
C3 0.039(2) 0.022(2) 0.027(2) -0.0011(18) -0.0135(19) -0.0029(18)
C4 0.049(3) 0.029(2) 0.031(2) -0.0057(19) -0.022(2) -0.005(2)
C5 0.040(3) 0.023(2) 0.036(3) -0.0057(19) -0.013(2) -0.0079(19)
C6 0.029(2) 0.019(2) 0.026(2) -0.0001(17) -0.0042(18) 0.0005(17)
C7 0.021(2) 0.021(2) 0.020(2) -0.0034(16) -0.0037(16) -0.0012(16)
C8 0.0168(18) 0.0212(19) 0.0118(18) -0.0012(15) -0.0029(15) 0.0019(15)
C9 0.0189(19) 0.025(2) 0.020(2) -0.0040(16) -0.0053(16) -0.0010(16)
C10 0.028(2) 0.025(2) 0.027(2) -0.0071(18) -0.0102(18) 0.0066(17)
C11 0.019(2) 0.040(2) 0.020(2) -0.0062(18) -0.0049(17) 0.0097(18)
C12 0.020(2) 0.030(2) 0.030(2) 0.0081(19) -0.0011(18) 0.0005(17)
C13 0.021(2) 0.024(2) 0.025(2) 0.0032(17) -0.0062(17) -0.0002(16)
N1 0.0168(16) 0.0214(17) 0.0138(16) -0.0004(13) -0.0018(13) 0.0015(13)
C14 0.0182(19) 0.028(2) 0.0147(18) -0.0030(16) -0.0009(15) 0.0019(16)
C15 0.026(2) 0.038(2) 0.019(2) -0.0067(18) -0.0055(17) 0.0121(18)
C16 0.041(3) 0.073(3) 0.021(2) -0.018(2) -0.009(2) 0.036(3)
C17 0.045(3) 0.089(4) 0.017(2) -0.016(2) -0.009(2) 0.038(3)
C18 0.030(2) 0.059(3) 0.016(2) -0.005(2) -0.0053(18) 0.017(2)
C19 0.018(2) 0.031(2) 0.019(2) -0.0022(17) -0.0015(16) 0.0033(16)
C20 0.023(2) 0.029(2) 0.024(2) -0.0005(18) -0.0094(18) 0.0070(17)
C21 0.029(2) 0.034(3) 0.024(2) -0.0082(19) -0.0076(19) 0.0144(19)
C22 0.074(4) 0.127(6) 0.019(3) -0.021(3) -0.013(3) 0.064(4)
P2 0.0142(5) 0.0145(5) 0.0129(5) -0.0008(4) -0.0018(4) -0.0010(4)
C23 0.0180(19) 0.019(2) 0.0142(19) 0.0015(15) -0.0036(15) -0.0008(15)
C24 0.022(2) 0.0158(19) 0.0164(19) -0.0004(15) -0.0030(16) 0.0014(15)
C25 0.021(2) 0.022(2) 0.024(2) 0.0018(16) -0.0049(17) -0.0053(16)
C26 0.018(2) 0.027(2) 0.021(2) 0.0009(17) -0.0010(16) 0.0025(16)
C27 0.027(2) 0.023(2) 0.022(2) -0.0041(17) -0.0007(17) 0.0063(17)
C28 0.025(2) 0.018(2) 0.018(2) -0.0014(16) -0.0012(16) 0.0011(16)
C29 0.0189(19) 0.0188(19) 0.0152(18) 0.0032(15) -0.0040(15) -0.0077(15)
C30 0.025(2) 0.024(2) 0.019(2) 0.0014(16) -0.0071(17) -0.0001(17)
C31 0.030(2) 0.039(3) 0.016(2) 0.0031(18) -0.0078(18) -0.0036(19)
C32 0.024(2) 0.032(2) 0.027(2) 0.0100(18) -0.0109(18) -0.0070(18)
C33 0.018(2) 0.022(2) 0.028(2) 0.0035(17) -0.0058(17) -0.0030(16)
C34 0.0149(19) 0.024(2) 0.019(2) 0.0027(16) -0.0038(15) -0.0051(15)
N2 0.0182(16) 0.0173(16) 0.0138(16) -0.0012(12) -0.0026(13) -0.0033(13)
C35 0.024(2) 0.0166(18) 0.0127(18) 0.0006(15) -0.0001(15) -0.0053(15)
C36 0.027(2) 0.0187(19) 0.0138(19) 0.0015(15) 0.0003(16) -0.0053(16)
C37 0.033(2) 0.020(2) 0.018(2) -0.0007(16) -0.0006(17) -0.0027(17)
C38 0.040(2) 0.019(2) 0.020(2) -0.0029(16) -0.0032(18) -0.0087(17)
C39 0.031(2) 0.027(2) 0.020(2) 0.0011(17) -0.0074(18) -0.0089(17)
C40 0.025(2) 0.021(2) 0.0166(19) 0.0016(16) -0.0031(16) -0.0071(16)
C41 0.024(2) 0.026(2) 0.024(2) -0.0019(17) -0.0091(18) -0.0048(17)
C42 0.034(2) 0.019(2) 0.027(2) -0.0016(17) -0.0086(19) 0.0014(18)
C43 0.052(3) 0.031(3) 0.030(3) -0.012(2) -0.009(2) -0.009(2)
O1 0.0268(16) 0.0336(17) 0.0201(15) 0.0047(13) 0.0062(12) -0.0049(13)
C44 0.040(3) 0.043(3) 0.029(2) -0.004(2) 0.008(2) 0.008(2)
C45 0.086(4) 0.059(3) 0.032(3) -0.004(2) -0.008(3) -0.015(3)
C46 0.071(4) 0.050(3) 0.033(3) 0.013(2) -0.001(3) -0.020(3)
C47 0.039(3) 0.044(3) 0.033(3) 0.001(2) 0.008(2) -0.019(2)
O2 0.0160(14) 0.0209(15) 0.0293(16) -0.0029(12) -0.0056(12) -0.0017(11)
C48 0.016(2) 0.028(2) 0.038(3) -0.0055(19) -0.0057(18) -0.0013(16)
C49 0.022(2) 0.032(3) 0.062(3) -0.005(2) -0.006(2) -0.0048(19)
C50 0.028(2) 0.037(3) 0.072(4) -0.019(3) -0.007(2) -0.003(2)
C51 0.023(2) 0.019(2) 0.035(2) -0.0033(18) -0.0034(18) -0.0002(16)
C52 0.035(3) 0.032(3) 0.034(3) -0.013(2) -0.005(2) 0.000(2)
C53 0.022(2) 0.026(2) 0.020(2) -0.0051(17) 0.0033(16) 0.0030(16)
C54 0.032(2) 0.028(2) 0.023(2) -0.0002(18) -0.0020(18) 0.0028(18)
C55 0.031(2) 0.030(2) 0.034(2) -0.0024(19) 0.006(2) -0.0006(19)
C56 0.022(2) 0.045(3) 0.040(3) -0.015(2) -0.0008(19) -0.007(2)
C57 0.028(2) 0.049(3) 0.030(2) -0.008(2) -0.007(2) 0.009(2)
C58 0.028(2) 0.028(2) 0.024(2) 0.0017(18) 0.0022(18) 0.0047(18)

loop_
_atom_type_symbol
_atom_type_description
_atom_type_scat_dispersion_real
_atom_type_scat_dispersion_imag
_atom_type_scat_source
C C 0.0033 0.0016 'International Tables Vol C Tables 4.2.6.8 and 6.1.1.4'
H H 0.0000 0.0000 'International Tables Vol C Tables 4.2.6.8 and 6.1.1.4'
N N 0.0061 0.0033 'International Tables Vol C Tables 4.2.6.8 and 6.1.1.4'
O O 0.0106 0.0060 'International Tables Vol C Tables 4.2.6.8 and 6.1.1.4'
P P 0.1023 0.0942 'International Tables Vol C Tables 4.2.6.8 and 6.1.1.4'
I I -0.4742 1.8119 'International Tables Vol C Tables 4.2.6.8 and 6.1.1.4'
La La -0.2871 2.4523 'International Tables Vol C Tables 4.2.6.8 and 6.1.1.4'

loop_
_geom_angle_atom_site_label_1
_geom_angle_atom_site_label_2
_geom_angle_atom_site_label_3
_geom_angle
N2 La1 N1 109.49(10)
N2 La1 O1 157.44(10)
N1 La1 O1 92.80(10)
N2 La1 O2 82.42(10)
N1 La1 O2 165.99(10)
O1 La1 O2 75.03(10)
N2 La1 C1 58.98(11)
N1 La1 C1 58.49(11)
O1 La1 C1 141.47(11)
O2 La1 C1 135.51(10)
N2 La1 I2 99.23(8)
N1 La1 I2 101.31(8)
O1 La1 I2 79.13(7)
O2 La1 I2 83.46(6)
C1 La1 I2 82.04(8)
N2 La1 I1 96.59(8)
N1 La1 I1 91.95(8)
O1 La1 I1 78.64(7)
O2 La1 I1 79.03(6)
C1 La1 I1 123.30(8)
I2 La1 I1 154.572(10)
P2 C1 P1 133.8(2)
P2 C1 La1 90.83(16)
P1 C1 La1 88.29(15)
P2 C1 H1A 111.6
P1 C1 H1A 111.6
La1 C1 H1A 111.6
N1 P1 C1 104.26(18)
N1 P1 C2 113.58(18)
C1 P1 C2 112.64(19)
N1 P1 C8 115.48(18)
C1 P1 C8 109.30(18)
C2 P1 C8 101.83(18)
C7 C2 C3 119.1(4)
C7 C2 P1 121.4(3)
C3 C2 P1 119.1(3)
C4 C3 C2 120.3(4)
C4 C3 H3A 119.9
C2 C3 H3A 119.9
C3 C4 C5 120.1(4)
C3 C4 H4A 120.0
C5 C4 H4A 120.0
C6 C5 C4 120.2(4)
C6 C5 H5A 119.9
C4 C5 H5A 119.9
C5 C6 C7 120.1(4)
C5 C6 H6A 119.9
C7 C6 H6A 119.9
C6 C7 C2 120.2(4)
C6 C7 H7A 119.9
C2 C7 H7A 119.9
C9 C8 C13 118.6(4)
C9 C8 P1 119.3(3)
C13 C8 P1 121.9(3)
C10 C9 C8 121.0(4)
C10 C9 H9A 119.5
C8 C9 H9A 119.5
C9 C10 C11 119.6(4)
C9 C10 H10A 120.2
C11 C10 H10A 120.2
C12 C11 C10 120.0(4)
C12 C11 H11A 120.0
C10 C11 H11A 120.0
C11 C12 C13 120.4(4)
C11 C12 H12A 119.8
C13 C12 H12A 119.8
C12 C13 C8 120.4(4)
C12 C13 H13A 119.8
C8 C13 H13A 119.8
C14 N1 P1 125.9(3)
C14 N1 La1 132.0(2)
P1 N1 La1 101.80(15)
C19 C14 C15 119.1(4)
C19 C14 N1 122.0(4)
C15 C14 N1 118.9(4)
C16 C15 C14 119.0(4)
C16 C15 C21 119.4(4)
C14 C15 C21 121.6(4)
C17 C16 C15 122.2(5)
C17 C16 H16A 118.9
C15 C16 H16A 118.9
C18 C17 C16 117.6(4)
C18 C17 C22 121.1(5)
C16 C17 C22 121.3(5)
C17 C18 C19 122.9(4)
C17 C18 H18A 118.5
C19 C18 H18A 118.5
C18 C19 C14 119.1(4)
C18 C19 C20 120.0(4)
C14 C19 C20 120.9(4)
C19 C20 H20A 109.5
C19 C20 H20B 109.5
H20A C20 H20B 109.5
C19 C20 H20C 109.5
H20A C20 H20C 109.5
H20B C20 H20C 109.5
C15 C21 H21A 109.5
C15 C21 H21B 109.5
H21A C21 H21B 109.5
C15 C21 H21C 109.5
H21A C21 H21C 109.5
H21B C21 H21C 109.5
C17 C22 H22A 109.5
C17 C22 H22B 109.5
H22A C22 H22B 109.5
C17 C22 H22C 109.5
H22A C22 H22C 109.5
H22B C22 H22C 109.5
N2 P2 C1 105.07(18)
N2 P2 C23 116.43(18)
C1 P2 C23 113.26(19)
N2 P2 C29 114.27(17)
C1 P2 C29 108.06(19)
C23 P2 C29 99.72(18)
C24 C23 C28 118.6(4)
C24 C23 P2 117.1(3)
C28 C23 P2 123.9(3)
C23 C24 C25 121.1(4)
C23 C24 H24A 119.5
C25 C24 H24A 119.5
C26 C25 C24 119.9(4)
C26 C25 H25A 120.1
C24 C25 H25A 120.1
C27 C26 C25 119.6(4)
C27 C26 H26A 120.2
C25 C26 H26A 120.2
C26 C27 C28 120.8(4)
C26 C27 H27A 119.6
C28 C27 H27A 119.6
C27 C28 C23 119.9(4)
C27 C28 H28A 120.0
C23 C28 H28A 120.0
C34 C29 C30 118.8(4)
C34 C29 P2 122.3(3)
C30 C29 P2 118.9(3)
C31 C30 C29 120.7(4)
C31 C30 H30A 119.7
C29 C30 H30A 119.7
C30 C31 C32 120.1(4)
C30 C31 H31A 119.9
C32 C31 H31A 119.9
C33 C32 C31 119.4(4)
C33 C32 H32A 120.3
C31 C32 H32A 120.3
C32 C33 C34 120.8(4)
C32 C33 H33A 119.6
C34 C33 H33A 119.6
C29 C34 C33 120.2(4)
C29 C34 H34A 119.9
C33 C34 H34A 119.9
C35 N2 P2 125.7(3)
C35 N2 La1 128.4(2)
P2 N2 La1 104.63(15)
C40 C35 C36 118.6(4)
C40 C35 N2 121.6(4)
C36 C35 N2 119.6(4)
C37 C36 C35 119.4(4)
C37 C36 C42 118.8(4)
C35 C36 C42 121.8(4)
C38 C37 C36 122.6(4)
C38 C37 H37A 118.7
C36 C37 H37A 118.7
C39 C38 C37 117.2(4)
C39 C38 C43 121.7(4)
C37 C38 C43 121.0(4)
C38 C39 C40 122.5(4)
C38 C39 H39A 118.7
C40 C39 H39A 118.7
C39 C40 C35 119.6(4)
C39 C40 C41 118.0(4)
C35 C40 C41 122.4(4)
C40 C41 H41A 109.5
C40 C41 H41B 109.5
H41A C41 H41B 109.5
C40 C41 H41C 109.5
H41A C41 H41C 109.5
H41B C41 H41C 109.5
C36 C42 H42A 109.5
C36 C42 H42B 109.5
H42A C42 H42B 109.5
C36 C42 H42C 109.5
H42A C42 H42C 109.5
H42B C42 H42C 109.5
C38 C43 H43A 109.5
C38 C43 H43B 109.5
H43A C43 H43B 109.5
C38 C43 H43C 109.5
H43A C43 H43C 109.5
H43B C43 H43C 109.5
C44 O1 C47 104.6(4)
C44 O1 La1 124.7(3)
C47 O1 La1 130.4(3)
O1 C44 C45 106.3(5)
O1 C44 H44A 110.5
C45 C44 H44A 110.5
O1 C44 H44B 110.5
C45 C44 H44B 110.5
H44A C44 H44B 108.7
C44 C45 C46 106.5(5)
C44 C45 H45A 110.4
C46 C45 H45A 110.4
C44 C45 H45B 110.4
C46 C45 H45B 110.4
H45A C45 H45B 108.6
C47 C46 C45 102.8(5)
C47 C46 H46A 111.2
C45 C46 H46A 111.2
C47 C46 H46B 111.2
C45 C46 H46B 111.2
H46A C46 H46B 109.1
O1 C47 C46 103.6(4)
O1 C47 H47A 111.0
C46 C47 H47A 111.0
O1 C47 H47B 111.0
C46 C47 H47B 111.0
H47A C47 H47B 109.0
C48 O2 C51 108.1(3)
C48 O2 La1 123.7(2)
C51 O2 La1 128.0(2)
O2 C48 C49 105.7(4)
O2 C48 H48A 110.6
C49 C48 H48A 110.6
O2 C48 H48B 110.6
C49 C48 H48B 110.6
H48A C48 H48B 108.7
C48 C49 C50 101.2(4)
C48 C49 H49A 111.5
C50 C49 H49A 111.5
C48 C49 H49B 111.5
C50 C49 H49B 111.5
H49A C49 H49B 109.3
C51 C50 C49 101.8(4)
C51 C50 H50A 111.4
C49 C50 H50A 111.4
C51 C50 H50B 111.4
C49 C50 H50B 111.4
H50A C50 H50B 109.3
O2 C51 C50 105.3(4)
O2 C51 H51A 110.7
C50 C51 H51A 110.7
O2 C51 H51B 110.7
C50 C51 H51B 110.7
H51A C51 H51B 108.8
C53 C52 H52A 109.5
C53 C52 H52B 109.5
H52A C52 H52B 109.5
C53 C52 H52C 109.5
H52A C52 H52C 109.5
H52B C52 H52C 109.5
C58 C53 C54 118.2(4)
C58 C53 C52 121.3(4)
C54 C53 C52 120.5(4)
C55 C54 C53 121.2(5)
C55 C54 H54A 119.4
C53 C54 H54A 119.4
C56 C55 C54 120.4(5)
C56 C55 H55A 119.8
C54 C55 H55A 119.8
C55 C56 C57 119.6(5)
C55 C56 H56A 120.2
C57 C56 H56A 120.2
C58 C57 C56 119.8(5)
C58 C57 H57A 120.1
C56 C57 H57A 120.1
C53 C58 C57 120.8(4)
C53 C58 H58A 119.6
C57 C58 H58A 119.6

loop_
_geom_bond_atom_site_label_1
_geom_bond_atom_site_label_2
_geom_bond_distance
La1 N2 2.535(3)
La1 N1 2.539(3)
La1 O1 2.574(3)
La1 O2 2.610(3)
La1 C1 2.833(4)
La1 I2 3.1988(4)
La1 I1 3.2096(4)
C1 P2 1.723(4)
C1 P1 1.728(4)
C1 H1A 1.0000
P1 N1 1.612(3)
P1 C2 1.810(4)
P1 C8 1.824(4)
C2 C7 1.391(6)
C2 C3 1.404(6)
C3 C4 1.379(6)
C3 H3A 0.9500
C4 C5 1.387(7)
C4 H4A 0.9500
C5 C6 1.382(6)
C5 H5A 0.9500
C6 C7 1.388(6)
C6 H6A 0.9500
C7 H7A 0.9500
C8 C9 1.386(6)
C8 C13 1.397(6)
C9 C10 1.374(6)
C9 H9A 0.9500
C10 C11 1.399(6)
C10 H10A 0.9500
C11 C12 1.363(7)
C11 H11A 0.9500
C12 C13 1.383(6)
C12 H12A 0.9500
C13 H13A 0.9500
N1 C14 1.435(5)
C14 C19 1.398(6)
C14 C15 1.415(6)
C15 C16 1.390(6)
C15 C21 1.504(6)
C16 C17 1.384(7)
C16 H16A 0.9500
C17 C18 1.372(7)
C17 C22 1.525(7)
C18 C19 1.389(6)
C18 H18A 0.9500
C19 C20 1.502(6)
C20 H20A 0.9800
C20 H20B 0.9800
C20 H20C 0.9800
C21 H21A 0.9800
C21 H21B 0.9800
C21 H21C 0.9800
C22 H22A 0.9800
C22 H22B 0.9800
C22 H22C 0.9800
P2 N2 1.622(3)
P2 C23 1.813(4)
P2 C29 1.831(4)
C23 C24 1.390(6)
C23 C28 1.398(6)
C24 C25 1.392(6)
C24 H24A 0.9500
C25 C26 1.384(6)
C25 H25A 0.9500
C26 C27 1.380(6)
C26 H26A 0.9500
C27 C28 1.395(6)
C27 H27A 0.9500
C28 H28A 0.9500
C29 C34 1.390(6)
C29 C30 1.400(6)
C30 C31 1.384(6)
C30 H30A 0.9500
C31 C32 1.388(7)
C31 H31A 0.9500
C32 C33 1.380(6)
C32 H32A 0.9500
C33 C34 1.390(6)
C33 H33A 0.9500
C34 H34A 0.9500
N2 C35 1.435(5)
C35 C40 1.408(6)
C35 C36 1.414(6)
C36 C37 1.390(6)
C36 C42 1.502(6)
C37 C38 1.388(6)
C37 H37A 0.9500
C38 C39 1.388(7)
C38 C43 1.501(6)
C39 C40 1.393(6)
C39 H39A 0.9500
C40 C41 1.510(6)
C41 H41A 0.9800
C41 H41B 0.9800
C41 H41C 0.9800
C42 H42A 0.9800
C42 H42B 0.9800
C42 H42C 0.9800
C43 H43A 0.9800
C43 H43B 0.9800
C43 H43C 0.9800
O1 C44 1.437(6)
O1 C47 1.457(6)
C44 C45 1.462(8)
C44 H44A 0.9900
C44 H44B 0.9900
C45 C46 1.527(9)
C45 H45A 0.9900
C45 H45B 0.9900
C46 C47 1.506(8)
C46 H46A 0.9900
C46 H46B 0.9900
C47 H47A 0.9900
C47 H47B 0.9900
O2 C48 1.463(5)
O2 C51 1.464(5)
C48 C49 1.498(6)
C48 H48A 0.9900
C48 H48B 0.9900
C49 C50 1.529(7)
C49 H49A 0.9900
C49 H49B 0.9900
C50 C51 1.495(7)
C50 H50A 0.9900
C50 H50B 0.9900
C51 H51A 0.9900
C51 H51B 0.9900
C52 C53 1.507(6)
C52 H52A 0.9800
C52 H52B 0.9800
C52 H52C 0.9800
C53 C58 1.382(6)
C53 C54 1.392(6)
C54 C55 1.376(7)
C54 H54A 0.9500
C55 C56 1.369(7)
C55 H55A 0.9500
C56 C57 1.392(7)
C56 H56A 0.9500
C57 C58 1.388(7)
C57 H57A 0.9500
C58 H58A 0.9500
